data_7245706
loop_
_publ_author_name
'Wang, Zhen'
'Cui, Xiaoxiao'
'Famulari, Antonino'
'Marti-Rujas, Javier'
'Kariuki, Benson'
'Guo, Fang'

_publ_section_title
;
 Solid-state stability of Z&#x2019; &lt; 1 and Z&#x2019; = 2 polymorphs of
 N,N,N&#x2019;,N&#x2019;-tetrabenzylethylenediamine: a combined
 experimental and theoretical study.
;
_journal_name_full CrystEngComm
_journal_paper_doi 10.1039/D2CE01174C
_journal_year 2022
_chemical_formula_sum 'C30 H32 N2'
_chemical_formula_weight 420.57
_space_group_crystal_system monoclinic
_space_group_IT_number 15
_space_group_name_Hall '-C 2yc'
_space_group_name_H-M_alt 'C 1 2/c 1'
_atom_sites_solution_hydrogens geom
_audit_creation_method SHELXL-2013
_audit_update_record
;
2021-09-07 deposited with the CCDC.	2022-10-21 downloaded from the CCDC.
;
_cell_angle_alpha 90
_cell_angle_beta 93.649(3)
_cell_angle_gamma 90
_cell_formula_units_Z 16
_cell_length_a 39.0954(15)
_cell_length_b 12.9175(6)
_cell_length_c 20.0670(6)
_cell_measurement_reflns_used 4895
_cell_measurement_temperature 296(2)
_cell_measurement_theta_max 73.9170
_cell_measurement_theta_min 3.5890
_cell_volume 10113.6(7)
_computing_cell_refinement
;
CrysAlisPro, Agilent Technologies,
Version 1.171.37.33 (release 27-03-2014 CrysAlis171 .NET)
(compiled Mar 27 2014,17:12:48)
;
_computing_data_collection
;
CrysAlisPro, Agilent Technologies,
Version 1.171.37.33 (release 27-03-2014 CrysAlis171 .NET)
(compiled Mar 27 2014,17:12:48)
;
_computing_data_reduction
;
CrysAlisPro, Agilent Technologies,
Version 1.171.37.33 (release 27-03-2014 CrysAlis171 .NET)
(compiled Mar 27 2014,17:12:48)
;
_computing_structure_refinement 'SHELXL-2013 (Sheldrick, 2013)'
_computing_structure_solution 'SHELXS-2013 (Sheldrick, 2013)'
_diffrn_ambient_temperature 296(2)
_diffrn_measured_fraction_theta_full 0.997
_diffrn_measured_fraction_theta_max 0.971
_diffrn_measurement_device_type 'SuperNova, Dual, Cu at zero, Atlas'
_diffrn_radiation_type CuK\a
_diffrn_radiation_wavelength 1.54184
_diffrn_reflns_av_R_equivalents 0.0387
_diffrn_reflns_av_unetI/netI 0.0340
_diffrn_reflns_Laue_measured_fraction_full 0.997
_diffrn_reflns_Laue_measured_fraction_max 0.971
_diffrn_reflns_limit_h_max 48
_diffrn_reflns_limit_h_min -45
_diffrn_reflns_limit_k_max 15
_diffrn_reflns_limit_k_min -15
_diffrn_reflns_limit_l_max 24
_diffrn_reflns_limit_l_min -15
_diffrn_reflns_number 20091
_diffrn_reflns_point_group_measured_fraction_full 0.997
_diffrn_reflns_point_group_measured_fraction_max 0.971
_diffrn_reflns_theta_full 67.684
_diffrn_reflns_theta_max 74.082
_diffrn_reflns_theta_min 3.604
_exptl_absorpt_coefficient_mu 0.485
_exptl_absorpt_correction_T_max 1.00000
_exptl_absorpt_correction_T_min 0.88399
_exptl_absorpt_correction_type multi-scan
_exptl_absorpt_process_details
;
CrysAlisPro, Agilent Technologies,
Version 1.171.37.33 (release 27-03-2014 CrysAlis171 .NET)
(compiled Mar 27 2014,17:12:48)
Empirical absorption correction using spherical harmonics,
 implemented in SCALE3 ABSPACK scaling algorithm.
Empirical absorption correction using spherical harmonics,
 implemented in SCALE3 ABSPACK scaling algorithm.
;
_exptl_crystal_colour colourless
_exptl_crystal_density_diffrn 1.105
_exptl_crystal_description block
_exptl_crystal_F_000 3616
_exptl_crystal_size_max 0.267
_exptl_crystal_size_mid 0.209
_exptl_crystal_size_min 0.161
_refine_diff_density_max 0.324
_refine_diff_density_min -0.237
_refine_diff_density_rms 0.034
_refine_ls_extinction_coef 0.00017(3)
_refine_ls_extinction_expression Fc^*^=kFc[1+0.001xFc^2^\l^3^/sin(2\q)]^-1/4^
_refine_ls_extinction_method SHELXL
_refine_ls_goodness_of_fit_ref 1.046
_refine_ls_hydrogen_treatment constr
_refine_ls_matrix_type full
_refine_ls_number_parameters 578
_refine_ls_number_reflns 9990
_refine_ls_number_restraints 0
_refine_ls_restrained_S_all 1.046
_refine_ls_R_factor_all 0.0913
_refine_ls_R_factor_gt 0.0683
_refine_ls_shift/su_max 0.001
_refine_ls_shift/su_mean 0.000
_refine_ls_structure_factor_coef Fsqd
_refine_ls_weighting_details 'w=1/[\s^2^(Fo^2^)+(0.1121P)^2^+1.6575P] where P=(Fo^2^+2Fc^2^)/3'
_refine_ls_weighting_scheme calc
_refine_ls_wR_factor_gt 0.1993
_refine_ls_wR_factor_ref 0.2334
_reflns_Friedel_coverage 0.000
_reflns_number_gt 6571
_reflns_number_total 9990
_reflns_threshold_expression 'I > 2\s(I)'
_cod_data_source_file d2ce01174c2.cif
_cod_data_source_block kdm1454
_cod_original_sg_symbol_H-M 'C 2/c'
_cod_database_code 7245706
_shelx_space_group_comment
;
The symmetry employed for this shelxl refinement is uniquely defined
by the following loop, which should always be used as a source of
symmetry information in preference to the above space-group names.
They are only intended as comments.
;
_shelx_estimated_absorpt_t_min 0.881
_shelx_estimated_absorpt_t_max 0.926
_shelxl_version_number 2013-4

loop_
_space_group_symop_operation_xyz
'x, y, z'
'-x, y, -z+1/2'
'x+1/2, y+1/2, z'
'-x+1/2, y+1/2, -z+1/2'
'-x, -y, -z'
'x, -y, z-1/2'
'-x+1/2, -y+1/2, -z'
'x+1/2, -y+1/2, z-1/2'

loop_
_atom_site_label
_atom_site_type_symbol
_atom_site_fract_x
_atom_site_fract_y
_atom_site_fract_z
_atom_site_U_iso_or_equiv
_atom_site_adp_type
_atom_site_occupancy
_atom_site_site_symmetry_order
_atom_site_calc_flag
_atom_site_refinement_flags_posn
_atom_site_refinement_flags_adp
_atom_site_refinement_flags_occupancy
_atom_site_disorder_assembly
_atom_site_disorder_group
C1A' C 0.62876(4) 0.56824(14) 0.00550(9) 0.0665(4) Uani 1 1 d . . . . .
H16A H 0.6299 0.5272 -0.0348 0.080 Uiso 1 1 calc R U . . .
H16B H 0.6513 0.5684 0.0285 0.080 Uiso 1 1 calc R U . . .
C1A C 0.61884(5) 0.67796(15) -0.01338(9) 0.0688(4) Uani 1 1 d . . . . .
H15A H 0.5964 0.6778 -0.0371 0.083 Uiso 1 1 calc R U . . .
H15B H 0.6173 0.7189 0.0269 0.083 Uiso 1 1 calc R U . . .
C3A C 0.67396(5) 0.76277(17) -0.01595(9) 0.0753(5) Uani 1 1 d . . . . .
H1A H 0.6810 0.7104 0.0167 0.090 Uiso 1 1 calc R U . . .
H1B H 0.6678 0.8244 0.0082 0.090 Uiso 1 1 calc R U . . .
C3A' C 0.62022(4) 0.43638(13) 0.08742(9) 0.0655(4) Uani 1 1 d . . . . .
H17A H 0.6322 0.3918 0.0578 0.079 Uiso 1 1 calc R U . . .
H17B H 0.6023 0.3956 0.1061 0.079 Uiso 1 1 calc R U . . .
C4A' C 0.64481(5) 0.47086(18) 0.14291(9) 0.0734(5) Uani 1 1 d . . . . .
C4A C 0.70367(4) 0.78765(15) -0.05695(9) 0.0675(4) Uani 1 1 d . . . . .
C5A C 0.71177(5) 0.72581(18) -0.10955(12) 0.0861(6) Uani 1 1 d . . . . .
H3 H 0.6980 0.6692 -0.1215 0.103 Uiso 1 1 calc R U . . .
C5A' C 0.67262(7) 0.4086(3) 0.16107(17) 0.1222(11) Uani 1 1 d . . . . .
H19 H 0.6769 0.3485 0.1376 0.147 Uiso 1 1 calc R U . . .
C6A C 0.74008(6) 0.7470(2) -0.14472(14) 0.1064(8) Uani 1 1 d . . . . .
H4 H 0.7456 0.7040 -0.1796 0.128 Uiso 1 1 calc R U . . .
C6A' C 0.69422(11) 0.4394(5) 0.2164(3) 0.202(3) Uani 1 1 d . . . . .
H20 H 0.7132 0.3989 0.2289 0.242 Uiso 1 1 calc R U . . .
C7A C 0.76023(6) 0.8314(3) -0.12844(15) 0.1053(8) Uani 1 1 d . . . . .
H5 H 0.7793 0.8456 -0.1522 0.126 Uiso 1 1 calc R U . . .
C7A' C 0.68836(14) 0.5245(6) 0.25155(16) 0.208(4) Uani 1 1 d . . . . .
H21 H 0.7024 0.5412 0.2891 0.250 Uiso 1 1 calc R U . . .
C8A C 0.75227(6) 0.8934(2) -0.07808(16) 0.1027(8) Uani 1 1 d . . . . .
H6 H 0.7657 0.9513 -0.0675 0.123 Uiso 1 1 calc R U . . .
C8A' C 0.66160(10) 0.5864(5) 0.23176(16) 0.178(2) Uani 1 1 d . . . . .
H22 H 0.6579 0.6473 0.2549 0.214 Uiso 1 1 calc R U . . .
C9A C 0.72421(5) 0.87203(17) -0.04169(12) 0.0843(6) Uani 1 1 d . . . . .
H7 H 0.7192 0.9151 -0.0065 0.101 Uiso 1 1 calc R U . . .
C9A' C 0.63978(7) 0.5600(3) 0.17764(12) 0.1107(9) Uani 1 1 d . . . . .
H23 H 0.6215 0.6032 0.1647 0.133 Uiso 1 1 calc R U . . .
C10A C 0.62816(5) 0.81021(14) -0.09518(9) 0.0668(4) Uani 1 1 d . . . . .
H8A H 0.6462 0.8495 -0.1146 0.080 Uiso 1 1 calc R U . . .
H8B H 0.6166 0.8562 -0.0657 0.080 Uiso 1 1 calc R U . . .
C11A C 0.60288(4) 0.77534(15) -0.15034(8) 0.0649(4) Uani 1 1 d . . . . .
C12A C 0.60740(5) 0.68496(18) -0.18519(10) 0.0797(5) Uani 1 1 d . . . . .
H10 H 0.6258 0.6418 -0.1731 0.096 Uiso 1 1 calc R U . . .
C13A C 0.58451(7) 0.6580(2) -0.23841(11) 0.1022(8) Uani 1 1 d . . . . .
H11 H 0.5876 0.5967 -0.2616 0.123 Uiso 1 1 calc R U . . .
C14A C 0.55757(8) 0.7209(3) -0.25672(13) 0.1139(11) Uani 1 1 d . . . . .
H12 H 0.5425 0.7029 -0.2926 0.137 Uiso 1 1 calc R U . . .
C15A C 0.55269(7) 0.8093(3) -0.22274(15) 0.1123(10) Uani 1 1 d . . . . .
H13 H 0.5342 0.8518 -0.2353 0.135 Uiso 1 1 calc R U . . .
C16A C 0.57512(5) 0.8377(2) -0.16893(12) 0.0859(6) Uani 1 1 d . . . . .
H14 H 0.5714 0.8984 -0.1456 0.103 Uiso 1 1 calc R U . . .
C24 C 0.57364(5) 0.48354(18) 0.01044(9) 0.0750(5) Uani 1 1 d . . . . .
H24A H 0.5794 0.4216 -0.0138 0.090 Uiso 1 1 calc R U . . .
H24B H 0.5662 0.5357 -0.0221 0.090 Uiso 1 1 calc R U . . .
C25 C 0.54457(4) 0.45950(15) 0.05332(9) 0.0662(4) Uani 1 1 d . . . . .
C26 C 0.52412(5) 0.37438(18) 0.03975(11) 0.0827(6) Uani 1 1 d . . . . .
H26 H 0.5289 0.3306 0.0047 0.099 Uiso 1 1 calc R U . . .
C27 C 0.49656(6) 0.3531(2) 0.07749(15) 0.1003(8) Uani 1 1 d . . . . .
H27 H 0.4831 0.2948 0.0681 0.120 Uiso 1 1 calc R U . . .
C28 C 0.48913(6) 0.4168(3) 0.12797(15) 0.1049(9) Uani 1 1 d . . . . .
H28 H 0.4703 0.4034 0.1526 0.126 Uiso 1 1 calc R U . . .
C29 C 0.50934(6) 0.5010(2) 0.14278(13) 0.1029(8) Uani 1 1 d . . . . .
H29 H 0.5043 0.5440 0.1780 0.123 Uiso 1 1 calc R U . . .
C30 C 0.53715(5) 0.52279(18) 0.10600(11) 0.0831(5) Uani 1 1 d . . . . .
H30 H 0.5509 0.5800 0.1167 0.100 Uiso 1 1 calc R U . . .
C31 C 0.93655(6) 0.41115(19) -0.04879(12) 0.0914(6) Uani 1 1 d . . . . .
H31A H 0.9447 0.3482 -0.0688 0.110 Uiso 1 1 calc R U . . .
H31B H 0.9387 0.4027 -0.0007 0.110 Uiso 1 1 calc R U . . .
C32 C 0.95852(5) 0.50067(19) -0.06823(10) 0.0807(5) Uani 1 1 d . . . . .
C33 C 0.98746(6) 0.4840(3) -0.10237(14) 0.1054(8) Uani 1 1 d . . . . .
H33 H 0.9935 0.4171 -0.1140 0.127 Uiso 1 1 calc R U . . .
C34 C 1.00760(7) 0.5675(4) -0.11943(17) 0.1259(12) Uani 1 1 d . . . . .
H34 H 1.0271 0.5560 -0.1427 0.151 Uiso 1 1 calc R U . . .
C35 C 0.99921(9) 0.6649(3) -0.10261(16) 0.1247(12) Uani 1 1 d . . . . .
H35 H 1.0129 0.7203 -0.1138 0.150 Uiso 1 1 calc R U . . .
C36 C 0.97044(9) 0.6816(2) -0.06893(15) 0.1168(10) Uani 1 1 d . . . . .
H36 H 0.9644 0.7486 -0.0575 0.140 Uiso 1 1 calc R U . . .
C37 C 0.95042(7) 0.6001(2) -0.05199(12) 0.0952(7) Uani 1 1 d . . . . .
H37 H 0.9309 0.6126 -0.0290 0.114 Uiso 1 1 calc R U . . .
C38 C 0.89533(6) 0.41297(18) -0.14266(9) 0.0819(5) Uani 1 1 d . . . . .
H38A H 0.8963 0.3397 -0.1529 0.098 Uiso 1 1 calc R U . . .
H38B H 0.9139 0.4467 -0.1639 0.098 Uiso 1 1 calc R U . . .
C39 C 0.86201(5) 0.45587(17) -0.17129(9) 0.0731(5) Uani 1 1 d . . . . .
C40 C 0.84262(7) 0.4036(2) -0.22075(11) 0.0980(8) Uani 1 1 d . . . . .
H40 H 0.8494 0.3383 -0.2343 0.118 Uiso 1 1 calc R U . . .
C41 C 0.81297(8) 0.4485(4) -0.25037(13) 0.1252(13) Uani 1 1 d . . . . .
H41 H 0.8002 0.4135 -0.2840 0.150 Uiso 1 1 calc R U . . .
C42 C 0.80273(7) 0.5430(4) -0.23013(16) 0.1265(13) Uani 1 1 d . . . . .
H42 H 0.7830 0.5732 -0.2500 0.152 Uiso 1 1 calc R U . . .
C43 C 0.82135(7) 0.5937(3) -0.18080(15) 0.1139(9) Uani 1 1 d . . . . .
H43 H 0.8140 0.6580 -0.1664 0.137 Uiso 1 1 calc R U . . .
C44 C 0.85082(6) 0.5510(2) -0.15205(11) 0.0886(6) Uani 1 1 d . . . . .
H44 H 0.8634 0.5874 -0.1189 0.106 Uiso 1 1 calc R U . . .
C45 C 0.87805(6) 0.35646(16) -0.03563(10) 0.0826(6) Uani 1 1 d . . . . .
H45A H 0.8890 0.2893 -0.0307 0.099 Uiso 1 1 calc R U . . .
H45B H 0.8567 0.3474 -0.0625 0.099 Uiso 1 1 calc R U . . .
C46 C 0.87030(6) 0.39690(15) 0.03241(10) 0.0794(5) Uani 1 1 d . . . . .
H46A H 0.8916 0.4067 0.0591 0.095 Uiso 1 1 calc R U . . .
H46B H 0.8591 0.4638 0.0274 0.095 Uiso 1 1 calc R U . . .
C47 C 0.85277(5) 0.34231(17) 0.13944(9) 0.0779(5) Uani 1 1 d . . . . .
H47A H 0.8341 0.3086 0.1606 0.093 Uiso 1 1 calc R U . . .
H47B H 0.8515 0.4158 0.1489 0.093 Uiso 1 1 calc R U . . .
C48 C 0.88608(5) 0.30098(17) 0.16937(9) 0.0724(5) Uani 1 1 d . . . . .
C49 C 0.89772(6) 0.2051(2) 0.15189(13) 0.0944(7) Uani 1 1 d . . . . .
H49 H 0.8857 0.1673 0.1186 0.113 Uiso 1 1 calc R U . . .
C50 C 0.92711(8) 0.1644(3) 0.18351(19) 0.1320(12) Uani 1 1 d . . . . .
H50 H 0.9350 0.0996 0.1714 0.158 Uiso 1 1 calc R U . . .
C51 C 0.94474(9) 0.2209(5) 0.23342(19) 0.1482(17) Uani 1 1 d . . . . .
H51 H 0.9640 0.1929 0.2563 0.178 Uiso 1 1 calc R U . . .
C52 C 0.93379(9) 0.3174(4) 0.24887(16) 0.1487(16) Uani 1 1 d . . . . .
H52 H 0.9462 0.3561 0.2811 0.178 Uiso 1 1 calc R U . . .
C53 C 0.90449(7) 0.3586(3) 0.21739(11) 0.1035(8) Uani 1 1 d . . . . .
H53 H 0.8972 0.4246 0.2284 0.124 Uiso 1 1 calc R U . . .
C54 C 0.81203(6) 0.33898(19) 0.04510(12) 0.0893(6) Uani 1 1 d . . . . .
H54A H 0.8100 0.3456 -0.0031 0.107 Uiso 1 1 calc R U . . .
H54B H 0.8033 0.4022 0.0639 0.107 Uiso 1 1 calc R U . . .
C55 C 0.79061(5) 0.24907(18) 0.06551(10) 0.0786(5) Uani 1 1 d . . . . .
C56 C 0.76179(6) 0.2645(3) 0.10029(13) 0.1043(8) Uani 1 1 d . . . . .
H56 H 0.7555 0.3313 0.1117 0.125 Uiso 1 1 calc R U . . .
C57 C 0.74213(7) 0.1807(4) 0.11840(17) 0.1259(12) Uani 1 1 d . . . . .
H57 H 0.7229 0.1918 0.1424 0.151 Uiso 1 1 calc R U . . .
C58 C 0.75066(9) 0.0831(3) 0.10149(16) 0.1265(12) Uani 1 1 d . . . . .
H58 H 0.7371 0.0275 0.1130 0.152 Uiso 1 1 calc R U . . .
C59 C 0.77929(9) 0.0668(2) 0.06744(14) 0.1177(10) Uani 1 1 d . . . . .
H59 H 0.7855 -0.0001 0.0562 0.141 Uiso 1 1 calc R U . . .
C60 C 0.79899(7) 0.1496(2) 0.04974(12) 0.0948(7) Uani 1 1 d . . . . .
H60 H 0.8185 0.1376 0.0265 0.114 Uiso 1 1 calc R U . . .
N2A N 0.64371(4) 0.72553(11) -0.05558(7) 0.0628(4) Uani 1 1 d . . . . .
N2A' N 0.60439(3) 0.52075(11) 0.04845(7) 0.0615(3) Uani 1 1 d . . . . .
N3 N 0.90044(4) 0.42664(13) -0.07026(8) 0.0741(4) Uani 1 1 d . . . . .
N4 N 0.84828(4) 0.32665(13) 0.06735(7) 0.0716(4) Uani 1 1 d . . . . .

loop_
_atom_site_aniso_label
_atom_site_aniso_U_11
_atom_site_aniso_U_22
_atom_site_aniso_U_33
_atom_site_aniso_U_23
_atom_site_aniso_U_13
_atom_site_aniso_U_12
C1A' 0.0645(9) 0.0667(10) 0.0700(9) 0.0072(8) 0.0158(8) 0.0056(8)
C1A 0.0665(9) 0.0673(10) 0.0742(10) 0.0087(8) 0.0168(8) 0.0058(8)
C3A 0.0746(11) 0.0822(13) 0.0684(10) 0.0023(9) -0.0021(9) -0.0072(9)
C3A' 0.0670(10) 0.0569(9) 0.0728(9) 0.0065(7) 0.0070(8) 0.0007(8)
C4A' 0.0587(9) 0.0980(14) 0.0640(9) 0.0179(9) 0.0075(7) -0.0084(9)
C4A 0.0601(9) 0.0642(10) 0.0768(10) 0.0078(8) -0.0062(8) 0.0010(8)
C5A 0.0714(11) 0.0807(13) 0.1065(15) -0.0072(12) 0.0087(11) -0.0025(10)
C5A' 0.0809(15) 0.144(3) 0.139(2) 0.048(2) -0.0172(15) 0.0059(16)
C6A 0.0785(14) 0.124(2) 0.1181(18) -0.0156(16) 0.0189(13) 0.0120(14)
C6A' 0.106(3) 0.323(8) 0.168(4) 0.125(5) -0.059(3) -0.030(4)
C7A 0.0601(11) 0.130(2) 0.126(2) 0.0294(18) 0.0086(12) 0.0006(13)
C7A' 0.143(4) 0.406(11) 0.0729(17) 0.024(3) -0.019(2) -0.133(5)
C8A 0.0681(12) 0.0937(17) 0.145(2) 0.0170(17) -0.0059(14) -0.0164(12)
C8A' 0.130(3) 0.311(6) 0.096(2) -0.077(3) 0.032(2) -0.102(4)
C9A 0.0741(12) 0.0737(12) 0.1030(14) -0.0001(11) -0.0101(11) -0.0062(10)
C9A' 0.0846(14) 0.157(3) 0.0918(14) -0.0411(17) 0.0172(12) -0.0244(16)
C10A 0.0684(10) 0.0567(9) 0.0752(10) 0.0054(8) 0.0051(8) -0.0026(8)
C11A 0.0595(9) 0.0715(10) 0.0645(9) 0.0116(8) 0.0109(7) -0.0070(8)
C12A 0.0784(12) 0.0850(13) 0.0773(11) -0.0024(10) 0.0167(9) -0.0092(10)
C13A 0.1127(19) 0.121(2) 0.0743(12) -0.0117(13) 0.0198(13) -0.0418(17)
C14A 0.0990(18) 0.163(3) 0.0782(13) 0.0235(17) -0.0090(13) -0.051(2)
C15A 0.0760(14) 0.145(3) 0.1133(19) 0.040(2) -0.0159(14) -0.0108(16)
C16A 0.0703(11) 0.0918(15) 0.0952(13) 0.0175(12) 0.0027(10) 0.0016(10)
C24 0.0673(10) 0.0921(13) 0.0650(9) 0.0020(9) -0.0003(8) -0.0090(10)
C25 0.0583(9) 0.0695(11) 0.0697(9) 0.0096(8) -0.0037(7) 0.0006(8)
C26 0.0711(11) 0.0785(13) 0.0967(13) 0.0050(11) -0.0108(10) -0.0054(10)
C27 0.0686(12) 0.0985(17) 0.132(2) 0.0280(16) -0.0075(13) -0.0172(12)
C28 0.0609(11) 0.138(2) 0.1171(19) 0.0480(18) 0.0115(12) 0.0018(13)
C29 0.0830(14) 0.124(2) 0.1047(16) 0.0024(15) 0.0267(12) 0.0130(15)
C30 0.0767(12) 0.0780(13) 0.0955(13) -0.0010(11) 0.0137(10) -0.0016(10)
C31 0.0914(14) 0.0821(14) 0.1007(14) 0.0224(12) 0.0064(12) 0.0123(11)
C32 0.0726(11) 0.0907(15) 0.0780(11) 0.0127(10) -0.0013(9) 0.0052(10)
C33 0.0767(13) 0.124(2) 0.1151(18) 0.0132(16) 0.0061(13) 0.0185(14)
C34 0.0700(14) 0.179(4) 0.128(2) 0.032(2) 0.0058(14) -0.0105(19)
C35 0.105(2) 0.151(3) 0.115(2) 0.028(2) -0.0213(17) -0.052(2)
C36 0.138(3) 0.0982(19) 0.1110(18) 0.0024(15) -0.0154(18) -0.0301(18)
C37 0.1040(17) 0.0915(16) 0.0907(14) 0.0015(12) 0.0107(12) -0.0019(13)
C38 0.0933(14) 0.0802(13) 0.0744(11) -0.0071(9) 0.0238(10) 0.0041(11)
C39 0.0761(11) 0.0849(13) 0.0606(9) -0.0046(8) 0.0225(8) -0.0125(9)
C40 0.1086(18) 0.1117(18) 0.0761(12) -0.0145(12) 0.0261(12) -0.0341(15)
C41 0.0948(19) 0.204(4) 0.0770(14) -0.0104(19) 0.0066(13) -0.052(2)
C42 0.0735(15) 0.212(4) 0.0948(17) 0.022(2) 0.0125(13) 0.003(2)
C43 0.0865(16) 0.143(3) 0.1139(19) 0.0011(18) 0.0175(15) 0.0262(16)
C44 0.0783(12) 0.1034(17) 0.0849(12) -0.0143(12) 0.0106(10) 0.0038(12)
C45 0.1126(16) 0.0586(10) 0.0781(11) -0.0049(9) 0.0188(11) -0.0136(10)
C46 0.1067(15) 0.0568(10) 0.0762(11) -0.0032(8) 0.0168(10) -0.0141(10)
C47 0.0821(12) 0.0812(13) 0.0719(10) -0.0070(9) 0.0175(9) 0.0056(10)
C48 0.0697(10) 0.0893(13) 0.0597(9) -0.0039(8) 0.0158(8) -0.0080(9)
C49 0.0796(13) 0.0990(17) 0.1049(15) -0.0040(13) 0.0089(12) 0.0083(12)
C50 0.0917(18) 0.147(3) 0.159(3) 0.031(2) 0.0178(19) 0.0326(19)
C51 0.0854(19) 0.241(5) 0.117(2) 0.044(3) -0.0048(17) 0.027(3)
C52 0.098(2) 0.258(6) 0.0881(17) -0.012(3) -0.0109(16) -0.015(3)
C53 0.0979(16) 0.138(2) 0.0749(12) -0.0215(14) 0.0086(12) -0.0160(16)
C54 0.0848(13) 0.0874(15) 0.0947(13) 0.0247(12) -0.0034(11) 0.0069(11)
C55 0.0680(11) 0.0935(15) 0.0732(10) 0.0150(10) -0.0044(9) 0.0018(10)
C56 0.0740(13) 0.131(2) 0.1075(16) 0.0126(16) 0.0020(12) 0.0137(14)
C57 0.0682(14) 0.188(4) 0.121(2) 0.036(2) 0.0020(14) -0.0167(19)
C58 0.109(2) 0.161(3) 0.1052(19) 0.038(2) -0.0261(17) -0.061(2)
C59 0.145(3) 0.1005(19) 0.1051(17) 0.0090(15) -0.0142(18) -0.0364(19)
C60 0.1038(16) 0.0946(17) 0.0862(13) 0.0039(12) 0.0085(12) -0.0067(13)
N2A 0.0593(7) 0.0620(8) 0.0673(7) 0.0076(6) 0.0057(6) -0.0031(6)
N2A' 0.0580(7) 0.0636(8) 0.0630(7) 0.0077(6) 0.0054(6) -0.0018(6)
N3 0.0833(10) 0.0691(9) 0.0706(8) 0.0051(7) 0.0107(8) -0.0040(8)
N4 0.0786(9) 0.0690(9) 0.0674(8) 0.0079(7) 0.0069(7) -0.0045(7)

loop_
_atom_type_symbol
_atom_type_description
_atom_type_scat_dispersion_real
_atom_type_scat_dispersion_imag
_atom_type_scat_source
C C 0.0181 0.0091 'International Tables Vol C Tables 4.2.6.8 and 6.1.1.4'
H H 0.0000 0.0000 'International Tables Vol C Tables 4.2.6.8 and 6.1.1.4'
N N 0.0311 0.0180 'International Tables Vol C Tables 4.2.6.8 and 6.1.1.4'

loop_
_geom_angle_atom_site_label_1
_geom_angle_atom_site_label_2
_geom_angle_atom_site_label_3
_geom_angle
_geom_angle_site_symmetry_1
_geom_angle_site_symmetry_3
_geom_angle_publ_flag
N2A' C1A' C1A 112.06(14) . . ?
N2A C1A C1A' 111.68(15) . . ?
N2A C3A C4A 113.54(14) . . ?
N2A' C3A' C4A' 114.14(15) . . ?
C9A' C4A' C5A' 119.5(2) . . ?
C9A' C4A' C3A' 121.7(2) . . ?
C5A' C4A' C3A' 118.8(2) . . ?
C9A C4A C5A 118.1(2) . . ?
C9A C4A C3A 120.58(19) . . ?
C5A C4A C3A 121.33(18) . . ?
C4A C5A C6A 120.6(2) . . ?
C4A' C5A' C6A' 117.7(4) . . ?
C7A C6A C5A 120.3(3) . . ?
C7A' C6A' C5A' 122.3(5) . . ?
C8A C7A C6A 119.8(2) . . ?
C6A' C7A' C8A' 119.1(4) . . ?
C7A C8A C9A 120.5(2) . . ?
C7A' C8A' C9A' 120.8(5) . . ?
C4A C9A C8A 120.8(2) . . ?
C4A' C9A' C8A' 120.5(4) . . ?
N2A C10A C11A 114.01(15) . . ?
C12A C11A C16A 118.67(19) . . ?
C12A C11A C10A 121.83(17) . . ?
C16A C11A C10A 119.43(19) . . ?
C11A C12A C13A 120.3(2) . . ?
C14A C13A C12A 120.4(3) . . ?
C15A C14A C13A 120.0(2) . . ?
C14A C15A C16A 120.7(3) . . ?
C11A C16A C15A 120.0(3) . . ?
N2A' C24 C25 113.34(14) . . ?
C26 C25 C30 118.44(19) . . ?
C26 C25 C24 120.23(19) . . ?
C30 C25 C24 121.31(18) . . ?
C25 C26 C27 120.9(2) . . ?
C28 C27 C26 120.1(2) . . ?
C27 C28 C29 119.9(2) . . ?
C28 C29 C30 120.7(3) . . ?
C29 C30 C25 119.9(2) . . ?
N3 C31 C32 111.97(17) . . ?
C37 C32 C33 118.4(2) . . ?
C37 C32 C31 121.0(2) . . ?
C33 C32 C31 120.6(2) . . ?
C32 C33 C34 119.8(3) . . ?
C35 C34 C33 120.8(3) . . ?
C34 C35 C36 119.5(3) . . ?
C35 C36 C37 120.3(3) . . ?
C36 C37 C32 121.3(3) . . ?
N3 C38 C39 113.38(16) . . ?
C44 C39 C40 118.0(2) . . ?
C44 C39 C38 120.68(19) . . ?
C40 C39 C38 121.2(2) . . ?
C39 C40 C41 120.3(3) . . ?
C42 C41 C40 120.0(3) . . ?
C41 C42 C43 119.9(3) . . ?
C42 C43 C44 120.6(3) . . ?
C39 C44 C43 121.2(2) . . ?
N3 C45 C46 112.02(17) . . ?
N4 C46 C45 112.16(16) . . ?
N4 C47 C48 113.25(16) . . ?
C49 C48 C53 119.8(2) . . ?
C49 C48 C47 120.87(19) . . ?
C53 C48 C47 119.2(2) . . ?
C48 C49 C50 120.4(3) . . ?
C49 C50 C51 119.5(4) . . ?
C52 C51 C50 119.9(3) . . ?
C51 C52 C53 120.9(3) . . ?
C52 C53 C48 119.5(3) . . ?
N4 C54 C55 112.15(17) . . ?
C60 C55 C56 118.0(2) . . ?
C60 C55 C54 121.1(2) . . ?
C56 C55 C54 120.9(2) . . ?
C55 C56 C57 120.2(3) . . ?
C58 C57 C56 120.7(3) . . ?
C57 C58 C59 119.5(3) . . ?
C58 C59 C60 120.0(3) . . ?
C55 C60 C59 121.5(3) . . ?
C10A N2A C3A 110.07(15) . . ?
C10A N2A C1A 111.09(14) . . ?
C3A N2A C1A 111.53(14) . . ?
C3A' N2A' C1A' 111.14(13) . . ?
C3A' N2A' C24 109.93(15) . . ?
C1A' N2A' C24 112.07(13) . . ?
C31 N3 C38 110.11(17) . . ?
C31 N3 C45 111.72(17) . . ?
C38 N3 C45 110.36(17) . . ?
C47 N4 C46 110.61(16) . . ?
C47 N4 C54 109.84(17) . . ?
C46 N4 C54 111.95(16) . . ?

loop_
_geom_bond_atom_site_label_1
_geom_bond_atom_site_label_2
_geom_bond_distance
_geom_bond_site_symmetry_2
_geom_bond_publ_flag
C1A' N2A' 1.460(2) . ?
C1A' C1A 1.511(3) . ?
C1A N2A 1.465(2) . ?
C3A N2A 1.464(2) . ?
C3A C4A 1.500(3) . ?
C3A' N2A' 1.456(2) . ?
C3A' C4A' 1.492(3) . ?
C4A' C9A' 1.367(4) . ?
C4A' C5A' 1.383(3) . ?
C4A C9A 1.377(3) . ?
C4A C5A 1.377(3) . ?
C5A C6A 1.378(3) . ?
C5A' C6A' 1.408(6) . ?
C6A C7A 1.372(4) . ?
C6A' C7A' 1.334(9) . ?
C7A C8A 1.342(4) . ?
C7A' C8A' 1.356(8) . ?
C8A C9A 1.384(3) . ?
C8A' C9A' 1.380(4) . ?
C10A N2A 1.461(2) . ?
C10A C11A 1.505(2) . ?
C11A C12A 1.378(3) . ?
C11A C16A 1.384(3) . ?
C12A C13A 1.393(3) . ?
C13A C14A 1.362(4) . ?
C14A C15A 1.351(5) . ?
C15A C16A 1.396(4) . ?
C24 N2A' 1.463(2) . ?
C24 C25 1.501(2) . ?
C25 C26 1.376(3) . ?
C25 C30 1.382(3) . ?
C26 C27 1.384(3) . ?
C27 C28 1.351(4) . ?
C28 C29 1.366(4) . ?
C29 C30 1.381(3) . ?
C31 N3 1.463(3) . ?
C31 C32 1.506(3) . ?
C32 C37 1.368(3) . ?
C32 C33 1.377(3) . ?
C33 C34 1.391(4) . ?
C34 C35 1.348(5) . ?
C35 C36 1.366(5) . ?
C36 C37 1.367(4) . ?
C38 N3 1.464(2) . ?
C38 C39 1.496(3) . ?
C39 C44 1.369(3) . ?
C39 C40 1.385(3) . ?
C40 C41 1.395(4) . ?
C41 C42 1.356(5) . ?
C42 C43 1.359(5) . ?
C43 C44 1.371(3) . ?
C45 N3 1.466(2) . ?
C45 C46 1.511(3) . ?
C46 N4 1.460(2) . ?
C47 N4 1.460(2) . ?
C47 C48 1.497(3) . ?
C48 C49 1.373(3) . ?
C48 C53 1.383(3) . ?
C49 C50 1.381(4) . ?
C50 C51 1.387(6) . ?
C51 C52 1.360(6) . ?
C52 C53 1.379(5) . ?
C54 N4 1.467(3) . ?
C54 C55 1.504(3) . ?
C55 C60 1.368(3) . ?
C55 C56 1.377(3) . ?
C56 C57 1.390(4) . ?
C57 C58 1.353(5) . ?
C58 C59 1.364(5) . ?
C59 C60 1.378(4) . ?
